data_7039146
loop_
_publ_author_name
'Wilke, Manuel'
'Buzanich, Ana Guilherme'
'Reinholz, Uwe'
'Rademann, Klaus'
'Emmerling, Franziska'

_publ_section_title
;
 The structure and in situ synthesis investigation of isomorphic
 mononuclear molecular metal phenylphosphonates.
;
_journal_issue 23
_journal_name_full 'Dalton transactions (Cambridge, England : 2003)'
_journal_page_first 9460
_journal_page_last 9467
_journal_paper_doi 10.1039/c6dt00787b
_journal_volume 45
_journal_year 2016
_chemical_compound_source 'mechanochemical synthesis'
_chemical_formula_moiety 'C24 H30 Mn O14 P4'
_chemical_formula_sum 'C24 H30 Mn O14 P4'
_chemical_formula_weight 721.32
_chemical_name_common 'Manganese(II)-tetraphenylphosphonate dihydrate'
_chemical_name_mineral MnPhP4
_space_group_IT_number 2
_symmetry_cell_setting triclinic
_symmetry_Int_Tables_number 2
_symmetry_space_group_name_Hall '-P 1'
_symmetry_space_group_name_H-M 'P -1'
_audit_update_record
;
2016-02-12 deposited with the CCDC.
2016-04-28 downloaded from the CCDC.
;
_cell_angle_alpha 91.4505(6)
_cell_angle_beta 98.9409(10)
_cell_angle_gamma 97.7730(12)
_cell_formula_units_Z 1
_cell_length_a 16.14748(18)
_cell_length_b 7.72418(7)
_cell_length_c 6.15472(6)
_cell_measurement_temperature 293
_cell_volume 750.516(13)
_diffrn_ambient_temperature 293
_diffrn_measurement_device_type 'insertion device'
_diffrn_radiation_monochromator 'Silicon Double Crystal'
_diffrn_radiation_probe x-ray
_diffrn_radiation_source 'MS-Powder beamline PSI'
_diffrn_radiation_type Synchrotron
_diffrn_radiation_wavelength 1.000
_exptl_crystal_colour colorless
_exptl_crystal_density_diffrn 1.596
_exptl_crystal_description block
_pd_proc_2theta_range_inc 0.009
_pd_proc_2theta_range_max 50
_pd_proc_2theta_range_min 2
_pd_proc_info_excluded_regions none
_pd_proc_ls_prof_wR_factor 7.46
_pd_proc_number_of_points 21236
_pd_spec_mounting '0.5 mm glass capillary'
_pd_spec_mount_mode transmission
_pd_spec_shape cylinder
_pd_spec_size_axial 10
_pd_spec_size_equat 0.5
_pd_spec_size_thick 0.5
_refine_ls_goodness_of_fit_all 2.83
_refine_ls_R_I_factor 0.38
_cod_data_source_file c6dt00787b2.cif
_cod_data_source_block MnPhP4
_cod_depositor_comments 'Adding full bibliography for 7039145--7039147.cif.'
_cod_original_cell_volume 750.516(14)
_cod_original_sg_symbol_H-M P-1
_cod_database_code 7039146

loop_
_symmetry_equiv_pos_as_xyz
'x, y, z '
'-x, -y, -z '

loop_
_atom_site_label
_atom_site_type_symbol
_atom_site_symmetry_multiplicity
_atom_site_fract_x
_atom_site_fract_y
_atom_site_fract_z
_atom_site_occupancy
_atom_site_B_iso_or_equiv
Mn1 Mn 1 0 0 0 0.5 3
P1 P 2 -0.1434 0.1614 0.2655 1 3
O1 O 2 -0.1135(5) 0.0168(10) 0.1278(13) 1 3
O2 O 2 -0.1383(5) 0.1335(10) 0.5173(15) 1 3
O3 O 2 -0.0907(5) 0.3467(16) 0.2328(16) 1 3
H3A H 2 -0.043(5) 0.327(14) 0.212(17) 1 3
C1 C 2 -0.2538 0.1809 0.1603 1 3
C2 C 2 -0.2714 0.2559 -0.0416 1 3
H2 H 2 -0.2275 0.2974 -0.1163 1 3
C3 C 2 -0.3546 0.2688 -0.1319 1 3
H3 H 2 -0.3663 0.319 -0.267 1 3
C4 C 2 -0.4203 0.2066 -0.0204 1 3
H4 H 2 -0.476 0.2152 -0.0809 1 3
C5 C 2 -0.4028 0.1315 0.1815 1 3
H5 H 2 -0.4468 0.0898 0.2561 1 3
C6 C 2 -0.3195 0.1187 0.2719 1 3
H6 H 2 -0.3077 0.0685 0.407 1 3
P2 P 2 0.1255 0.3126 0.3784 1 3
O4 O 2 0.1069(7) 0.4468(12) 0.1838(16) 1 3
H4A H 2 0.130(6) 0.388(12) 0.071(14) 1 3
O5 O 2 0.0824(7) 0.1289(11) 0.2937(16) 1 3
H5A H 2 0.102(6) 0.049(11) 0.383(14) 1 3
O6 O 2 0.1068(4) 0.3767(10) 0.5957(13) 1 3
C7 C 2 0.2445 0.3071 0.3989 1 3
C8 C 2 0.2783 0.2349 0.229 1 3
H8 H 2 0.2429 0.1892 0.1008 1 3
C9 C 2 0.365 0.2309 0.2507 1 3
H9 H 2 0.3876 0.1826 0.137 1 3
C10 C 2 0.4179 0.2992 0.4423 1 3
H10 H 2 0.4759 0.2966 0.4568 1 3
C11 C 2 0.3841 0.3714 0.6122 1 3
H11 H 2 0.4195 0.4171 0.7404 1 3
C12 C 2 0.2974 0.3754 0.5905 1 3
H12 H 2 0.2748 0.4237 0.7042 1 3
O7 O 2 0.0001(6) 0.2645(11) -0.1617(14) 1 3
H7A H 2 0.00449 0.36005 -0.04072 1 3
H7B H 2 0.05196 0.28999 -0.23215 1 3

loop_
_geom_angle_atom_site_label_1
_geom_angle_atom_site_label_2
_geom_angle_atom_site_label_3
_geom_angle
_geom_angle_site_symmetry_1
_geom_angle_site_symmetry_3
_geom_angle_publ_flag
O1 Mn1 O5 94.2(4) . . yes
O1 Mn1 O7 94.0(3) . . yes
O1 Mn1 O1 180.00 . 2_555 yes
O1 Mn1 O5 85.9(4) . 2_555 yes
O1 Mn1 O7 86.1(3) . 2_555 yes
O5 Mn1 O7 89.9(3) . . yes
O1 Mn1 O5 85.9(4) 2_555 . yes
O5 Mn1 O5 180.00 . 2_555 yes
O5 Mn1 O7 90.1(3) . 2_555 yes
O1 Mn1 O7 86.1(3) 2_555 . yes
O5 Mn1 O7 90.1(3) 2_555 . yes
O7 Mn1 O7 180.00 . 2_555 yes
O1 Mn1 O5 94.2(4) 2_555 2_555 yes
O1 Mn1 O7 94.0(3) 2_555 2_555 yes
O5 Mn1 O7 89.9(3) 2_555 2_555 yes
O1 P1 O2 116.19 . . yes
O1 P1 O3 109.49 . . yes
O1 P1 C1 109.74 . . yes
O2 P1 O3 108.74 . . yes
O2 P1 C1 106.46 . . yes
O3 P1 C1 105.69 . . yes
O4 P2 O5 108.28 . . yes
O4 P2 O6 112.91 . . yes
O4 P2 C7 102.74 . . yes
O5 P2 O6 116.44 . . yes
O5 P2 C7 105.93 . . yes
O6 P2 C7 109.45 . . yes
Mn1 O1 P1 133.10 . . yes
Mn1 O5 P2 139.16 . . yes
P1 O3 H3A 106.00 . . no
P2 O4 H4A 98.00 . . no
Mn1 O5 H5A 110(6) . . no
P2 O5 H5A 110.00 . . no
H7A O7 H7B 107.00 . . no
Mn1 O7 H7A 108.00 . . no
Mn1 O7 H7B 109.00 . . no
P1 C1 C2 117.82 . . yes
P1 C1 C6 122.18 . . yes
C2 C1 C6 119.97 . . no
C1 C2 C3 120.03 . . no
C2 C3 C4 120.01 . . no
C3 C4 C5 120.02 . . no
C4 C5 C6 119.95 . . no
C1 C6 C5 120.01 . . no
P2 C7 C8 121.54 . . yes
P2 C7 C12 118.45 . . yes
C8 C7 C12 120.00 . . no
C7 C8 C9 120.02 . . no
C8 C9 C10 119.98 . . no
C9 C10 C11 120.00 . . no
C10 C11 C12 120.02 . . no
C7 C12 C11 119.98 . . no
C1 C2 H2 120.00 . . no
C3 C2 H2 120.00 . . no
C2 C3 H3 120.00 . . no
C4 C3 H3 120.00 . . no
C3 C4 H4 120.00 . . no
C5 C4 H4 120.00 . . no
C4 C5 H5 120.00 . . no
C6 C5 H5 120.00 . . no
C1 C6 H6 120.00 . . no
C5 C6 H6 120.00 . . no
C7 C8 H8 120.00 . . no
C9 C8 H8 120.00 . . no
C8 C9 H9 120.00 . . no
C10 C9 H9 120.00 . . no
C9 C10 H10 120.00 . . no
C11 C10 H10 120.00 . . no
C10 C11 H11 120.00 . . no
C12 C11 H11 120.00 . . no
C7 C12 H12 120.00 . . no
C11 C12 H12 120.00 . . no

loop_
_geom_bond_atom_site_label_1
_geom_bond_atom_site_label_2
_geom_bond_distance
_geom_bond_site_symmetry_2
_geom_bond_publ_flag
Mn1 O1 2.122(8) . yes
Mn1 O5 2.198(10) . yes
Mn1 O7 2.295(8) . yes
Mn1 O1 2.122(8) 2_555 yes
Mn1 O5 2.198(10) 2_555 yes
Mn1 O7 2.295(8) 2_555 yes
P1 O1 1.5569 . yes
P1 O2 1.5611 . yes
P1 O3 1.5974 . yes
P1 C1 1.8272 . yes
P2 O4 1.6231 . yes
P2 O5 1.5337 . yes
P2 O6 1.5025 . yes
P2 C7 1.9123 . yes
O3 H3A 0.83(8) . no
O4 H4A 0.97(9) . no
O5 H5A 0.89(9) . no
O7 H7B 1.0000 . no
O7 H7A 1.0200 . no
C1 C6 1.3905 . no
C1 C2 1.3899 . no
C2 C3 1.3895 . no
C3 C4 1.3901 . no
C4 C5 1.3900 . no
C5 C6 1.3909 . no
C7 C8 1.3902 . no
C7 C12 1.3900 . no
C8 C9 1.3902 . no
C9 C10 1.3900 . no
C10 C11 1.3902 . no
C11 C12 1.3902 . no
C2 H2 0.9300 . no
C3 H3 0.9300 . no
C4 H4 0.9300 . no
C5 H5 0.9300 . no
C6 H6 0.9300 . no
C8 H8 0.9300 . no
C9 H9 0.9300 . no
C10 H10 0.9300 . no
C11 H11 0.9300 . no
C12 H12 0.9300 . no

loop_
_geom_hbond_atom_site_label_D
_geom_hbond_atom_site_label_H
_geom_hbond_atom_site_label_A
_geom_hbond_distance_DH
_geom_hbond_distance_HA
_geom_hbond_distance_DA
_geom_hbond_angle_DHA
_geom_hbond_site_symmetry_A
_geom_hbond_publ_flag
O3 H3A O4 0.83(8) 2.51(9) 3.242(14) 148(10) . yes
O3 H3A O7 0.83(8) 2.56(10) 3.119(13) 126(9) . yes
O4 H4A O7 0.97(9) 2.41(10) 2.744(13) 100(6) . yes
O5 H5A O2 0.89(9) 1.69(9) 2.562(12) 164(8) 2_556 yes
O7 H7A O3 1.0200 2.4400 3.119(13) 123.00 . yes
O7 H7A O4 1.0200 2.0100 2.744(13) 127.00 . yes
O7 H7A O4 1.0200 2.5600 2.994(14) 105.00 2_565 yes
O7 H7B O6 1.0000 1.5900 2.532(12) 155.00 1_554 yes

loop_
_geom_torsion_atom_site_label_1
_geom_torsion_atom_site_label_2
_geom_torsion_atom_site_label_3
_geom_torsion_atom_site_label_4
_geom_torsion
_geom_torsion_site_symmetry_1
_geom_torsion_publ_flag
O5 Mn1 O1 P1 39.51 . no
O7 Mn1 O1 P1 -50.70 . no
O5 Mn1 O1 P1 -140.49 2_555 no
O7 Mn1 O1 P1 129.30 2_555 no
O1 Mn1 O5 P2 -93.52 . no
O7 Mn1 O5 P2 0.44 . no
O1 Mn1 O5 P2 86.48 2_555 no
O7 Mn1 O5 P2 -179.56 2_555 no
O2 P1 O1 Mn1 -101.08 . no
O3 P1 O1 Mn1 22.56 . no
C1 P1 O1 Mn1 138.13 . no
O1 P1 C1 C2 -71.81 . no
O1 P1 C1 C6 106.14 . no
O2 P1 C1 C2 161.68 . no
O2 P1 C1 C6 -20.36 . no
O3 P1 C1 C2 46.16 . no
O3 P1 C1 C6 -135.89 . no
O4 P2 O5 Mn1 -3.82 . no
O6 P2 O5 Mn1 124.65 . no
C7 P2 O5 Mn1 -113.44 . no
O4 P2 C7 C8 -66.93 . no
O4 P2 C7 C12 113.91 . no
O5 P2 C7 C8 46.57 . no
O5 P2 C7 C12 -132.58 . no
O6 P2 C7 C8 172.86 . no
O6 P2 C7 C12 -6.29 . no
P1 C1 C2 C3 178.02 . no
C6 C1 C2 C3 0.00 . no
P1 C1 C6 C5 -177.90 . no
C2 C1 C6 C5 0.00 . no
C1 C2 C3 C4 -0.03 . no
C2 C3 C4 C5 0.00 . no
C3 C4 C5 C6 0.02 . no
C4 C5 C6 C1 -0.04 . no
P2 C7 C8 C9 -179.11 . no
C12 C7 C8 C9 0.03 . no
P2 C7 C12 C11 179.13 . no
C8 C7 C12 C11 -0.03 . no
C7 C8 C9 C10 -0.03 . no
C8 C9 C10 C11 0.03 . no
C9 C10 C11 C12 -0.03 . no
C10 C11 C12 C7 0.03 . no
